data_7112004
loop_
_publ_author_name
'Mariyatra B. Mahimaidoss'
'Sergey A. Krasnikov'
'Lukas Reck'
'Camelia I. Onet'
'John M. Breen'
'Nianyong Zhu'
'Bartosz Marzec'
'Igor V. Shvets'
'Wolfgang Schmitt'

_publ_section_title
;
 Homologous size-extension of hybrid vanadate capsules - solid state
 structures, solution stability and surface deposition
;
_journal_name_full Chem.Commun.
_journal_page_first 2265
_journal_paper_doi 10.1039/c3cc48541b
_journal_volume 50
_journal_year 2014
_chemical_formula_moiety 'C56 H122 N6 Na6 O84 P8 V10'
_chemical_formula_sum 'C56 H122 N6 Na6 O84 P8 V10'
_chemical_formula_weight 3118.69
_chemical_name_systematic
;

 ?

;
_space_group_crystal_system tetragonal
_space_group_IT_number 128
_space_group_name_Hall '-P 4 2n'
_space_group_name_H-M_alt 'P 4/m n c'
_symmetry_space_group_name_Hall '-P 4 2n'
_symmetry_space_group_name_H-M 'P 4/m n c'
_atom_sites_solution_hydrogens geom
_audit_creation_method SHELXL-2013
_cell_angle_alpha 90
_cell_angle_beta 90
_cell_angle_gamma 90
_cell_formula_units_Z 2
_cell_length_a 12.4314(6)
_cell_length_b 12.4314(6)
_cell_length_c 43.467(4)
_cell_measurement_reflns_used 7647
_cell_measurement_temperature 150(2)
_cell_measurement_theta_max 26.4023
_cell_measurement_theta_min 2.1586
_cell_volume 6717.4(8)
_computing_cell_refinement SAINT
_computing_data_collection 'SMART APEX software'
_computing_data_reduction SAINT
_computing_structure_refinement 'SHELXL-2013 (Sheldrick, 2013)'
_computing_structure_solution SHELXS-97
_diffrn_ambient_temperature 150(2)
_diffrn_measured_fraction_theta_full 1.000
_diffrn_measured_fraction_theta_max 1.000
_diffrn_measurement_device_type 'Bruker APEX I CCD'
_diffrn_measurement_method 'omega or psi scan'
_diffrn_radiation_type MoK\a
_diffrn_radiation_wavelength 0.71073
_diffrn_reflns_av_R_equivalents 0.0848
_diffrn_reflns_av_unetI/netI 0.0319
_diffrn_reflns_Laue_measured_fraction_full 1.000
_diffrn_reflns_Laue_measured_fraction_max 1.000
_diffrn_reflns_limit_h_max 16
_diffrn_reflns_limit_h_min -16
_diffrn_reflns_limit_k_max 16
_diffrn_reflns_limit_k_min -16
_diffrn_reflns_limit_l_max 57
_diffrn_reflns_limit_l_min -57
_diffrn_reflns_number 86381
_diffrn_reflns_point_group_measured_fraction_full 1.000
_diffrn_reflns_point_group_measured_fraction_max 1.000
_diffrn_reflns_theta_full 25.242
_diffrn_reflns_theta_max 28.297
_diffrn_reflns_theta_min 0.937
_diffrn_source 'sealed X-ray tube'
_exptl_absorpt_coefficient_mu 0.880
_exptl_absorpt_correction_T_max 1.000000
_exptl_absorpt_correction_T_min 0.875436
_exptl_absorpt_correction_type empirical
_exptl_absorpt_process_details SADABS
_exptl_crystal_colour green
_exptl_crystal_density_diffrn 1.542
_exptl_crystal_description octahedron
_exptl_crystal_F_000 3176
_exptl_crystal_size_max 0.20
_exptl_crystal_size_mid 0.08
_exptl_crystal_size_min 0.08
_refine_diff_density_max 1.872
_refine_diff_density_min -1.349
_refine_diff_density_rms 0.383
_refine_ls_extinction_method none
_refine_ls_goodness_of_fit_ref 1.076
_refine_ls_hydrogen_treatment constr
_refine_ls_matrix_type full
_refine_ls_number_parameters 191
_refine_ls_number_reflns 4259
_refine_ls_number_restraints 78
_refine_ls_restrained_S_all 1.141
_refine_ls_R_factor_all 0.1088
_refine_ls_R_factor_gt 0.0883
_refine_ls_shift/su_max 0.001
_refine_ls_shift/su_mean 0.000
_refine_ls_structure_factor_coef Fsqd
_refine_ls_weighting_details
;

 w=1/[\s^2^(Fo^2^)+(0.1807P)^2^+21.3835P]

 where P=(Fo^2^+2Fc^2^)/3

;
_refine_ls_weighting_scheme calc
_refine_ls_wR_factor_gt 0.2647
_refine_ls_wR_factor_ref 0.2810
_reflns_Friedel_coverage 0.000
_reflns_number_gt 3406
_reflns_number_total 4259
_reflns_threshold_expression 'I > 2\s(I)'
_cod_data_source_file c3cc48541b.txt
_cod_data_source_block V10O18L'4
_cod_original_cell_volume 6717.4(9)
_cod_database_code 7112004
_shelx_space_group_comment
;

The symmetry employed for this shelxl refinement is uniquely defined

by the following loop, which should always be used as a source of

symmetry information in preference to the above space-group names.

They are only intended as comments.

;
_shelxl_version_number 2013-2

loop_
_space_group_symop_operation_xyz
'x, y, z'
'-x, -y, z'
'-y, x, z'
'y, -x, z'
'-x+1/2, y+1/2, -z+1/2'
'x+1/2, -y+1/2, -z+1/2'
'y+1/2, x+1/2, -z+1/2'
'-y+1/2, -x+1/2, -z+1/2'
'-x, -y, -z'
'x, y, -z'
'y, -x, -z'
'-y, x, -z'
'x-1/2, -y-1/2, z-1/2'
'-x-1/2, y-1/2, z-1/2'
'-y-1/2, -x-1/2, z-1/2'
'y-1/2, x-1/2, z-1/2'

loop_
_atom_site_label
_atom_site_type_symbol
_atom_site_fract_x
_atom_site_fract_y
_atom_site_fract_z
_atom_site_U_iso_or_equiv
_atom_site_adp_type
_atom_site_occupancy
_atom_site_site_symmetry_order
_atom_site_calc_flag
_atom_site_refinement_flags_posn
_atom_site_refinement_flags_adp
_atom_site_refinement_flags_occupancy
_atom_site_disorder_assembly
_atom_site_disorder_group
V1 V 0.59981(6) 0.68394(6) 0.81043(2) 0.0230(3) Uani 1 1 d . . . . .
V2 V 0.5000 0.5000 0.77976(3) 0.0186(3) Uani 1 4 d S T P . .
P3 P 0.40826(10) 0.80311(10) 0.84814(3) 0.0226(3) Uani 1 1 d . . . . .
C1 C 0.4083(5) 0.8211(4) 0.88912(9) 0.0408(15) Uani 1 1 d DG . . . .
C2 C 0.5002(5) 0.8528(8) 0.90492(13) 0.034(3) Uiso 0.3333 1 d DG . P A 1
H2 H 0.5643 0.8688 0.8939 0.041 Uiso 0.3333 1 calc R U P A 1
C3 C 0.4984(6) 0.8612(9) 0.93680(13) 0.036(3) Uiso 0.3333 1 d DG . P A 1
H3 H 0.5612 0.8829 0.9476 0.043 Uiso 0.3333 1 calc R U P A 1
C4 C 0.4046(7) 0.8378(6) 0.95289(9) 0.086(4) Uani 1 1 d DG . . A .
C5 C 0.3127(6) 0.8060(10) 0.93709(14) 0.038(4) Uiso 0.3333 1 d DG . P A 1
H5 H 0.2486 0.7901 0.9481 0.045 Uiso 0.3333 1 calc R U P A 1
C6 C 0.3146(5) 0.7977(9) 0.90520(13) 0.033(3) Uiso 0.3333 1 d DG . P A 1
H6 H 0.2518 0.7760 0.8944 0.040 Uiso 0.3333 1 calc R U P A 1
C2' C 0.5076(11) 0.7942(12) 0.9052(3) 0.035(3) Uiso 0.3333 1 d D . P A 2
H2' H 0.5706 0.7710 0.8947 0.042 Uiso 0.3333 1 calc R U P A 2
C3' C 0.5031(13) 0.8054(15) 0.9376(4) 0.052(5) Uiso 0.3333 1 d D . P A 2
H3' H 0.5656 0.7913 0.9496 0.063 Uiso 0.3333 1 calc R U P A 2
C5' C 0.3198(14) 0.8665(19) 0.9370(4) 0.058(5) Uiso 0.3333 1 d D . P A 2
H5' H 0.2554 0.8910 0.9465 0.069 Uiso 0.3333 1 calc R U P A 2
C6' C 0.3303(12) 0.8587(14) 0.9061(3) 0.038(4) Uiso 0.3333 1 d D . P A 2
H6' H 0.2705 0.8853 0.8948 0.045 Uiso 0.3333 1 calc R U P A 2
C3" C 0.4456(18) 0.9203(16) 0.9369(4) 0.076(7) Uiso 0.3333 1 d D . P A 3
H3" H 0.4690 0.9857 0.9460 0.092 Uiso 0.3333 1 calc R U P A 3
C2" C 0.4501(14) 0.8998(13) 0.9060(4) 0.054(5) Uiso 0.3333 1 d D . P A 3
H2" H 0.4902 0.9511 0.8946 0.065 Uiso 0.3333 1 calc R U P A 3
C6" C 0.336(2) 0.759(2) 0.9065(5) 0.075(8) Uiso 0.3333 1 d D . P A 3
H6" H 0.2903 0.7091 0.8964 0.090 Uiso 0.3333 1 calc R U P A 3
C5" C 0.332(2) 0.769(3) 0.9381(6) 0.094(10) Uiso 0.3333 1 d D . P A 3
H5" H 0.2807 0.7297 0.9497 0.112 Uiso 0.3333 1 calc R U P A 3
C7 C 0.4025(13) 0.8410(9) 0.98589(16) 0.113(5) Uani 1 1 d . . . . .
O1 O 0.6500(3) 0.7651(3) 0.78560(9) 0.0316(8) Uani 1 1 d . . . . .
O2 O 0.4602(2) 0.6363(2) 0.79387(7) 0.0199(6) Uani 1 1 d . . . . .
O3 O 0.5000 0.5000 0.74267(14) 0.0267(14) Uani 1 4 d S T P . .
O4 O 0.7067(3) 0.6668(3) 0.84248(7) 0.0280(8) Uani 1 1 d . . . . .
O5 O 0.5247(3) 0.7772(3) 0.83983(8) 0.0287(8) Uani 1 1 d . . . . .
O6 O 0.3684(3) 0.9044(3) 0.83285(8) 0.0315(8) Uani 1 1 d . . . . .
O7 O 0.5000 1.0000 0.78903(11) 0.0290(10) Uani 1 2 d S T P . .
O8 O 0.3457(6) 0.3847(5) 0.6882(2) 0.096(3) Uani 1 1 d . . . . .
O9 O 0.3480(7) 0.5492(7) 0.5958(3) 0.136(4) Uani 1 1 d . . . . .
O10 O 0.7196(4) 1.0633(4) 0.75558(11) 0.0519(12) Uiso 1 1 d . . . . .
O11 O 0.2888(4) 0.0886(3) 0.85621(14) 0.0549(13) Uani 1 1 d . . . . .
O12 O 0.175(6) 1.050(6) 1.0000 0.33(4) Uiso 0.5 2 d S . P . .
O13 O 0.5000 0.5000 0.6291(18) 0.53(5) Uiso 1 4 d S . P . .
Na1 Na 0.59574(17) 0.90426(17) 0.7500 0.0343(7) Uani 1 2 d S T P . .
Na2 Na 0.5000 0.5000 0.68522(14) 0.0633(16) Uani 1 4 d S T P . .
N1 N 0.5000 0.5000 0.8492(2) 0.066(4) Uani 1 4 d S T P . .
N2 N 0.5000 0.5000 0.8749(3) 0.170(13) Uani 1 4 d S T P . .
N3 N 0.5000 0.5000 0.9027(3) 0.095(6) Uani 1 4 d S T P . .

loop_
_atom_site_aniso_label
_atom_site_aniso_U_11
_atom_site_aniso_U_22
_atom_site_aniso_U_33
_atom_site_aniso_U_23
_atom_site_aniso_U_13
_atom_site_aniso_U_12
V1 0.0235(4) 0.0218(4) 0.0238(4) -0.0015(3) -0.0033(3) 0.0001(3)
V2 0.0205(5) 0.0205(5) 0.0149(6) 0.000 0.000 0.000
P3 0.0305(6) 0.0220(6) 0.0152(6) -0.0016(4) -0.0001(4) 0.0011(4)
C1 0.078(5) 0.027(3) 0.018(2) -0.0007(19) 0.000(2) -0.005(3)
C4 0.178(11) 0.055(5) 0.025(3) -0.009(3) 0.007(5) -0.030(6)
C7 0.238(15) 0.082(6) 0.017(3) -0.008(4) 0.000(5) -0.027(8)
O1 0.0306(18) 0.0289(18) 0.0355(19) 0.0054(15) -0.0068(15) -0.0022(14)
O2 0.0216(15) 0.0198(15) 0.0182(14) -0.0002(11) 0.0004(11) -0.0005(11)
O3 0.032(2) 0.032(2) 0.016(3) 0.000 0.000 0.000
O4 0.0299(18) 0.0310(18) 0.0231(16) -0.0047(14) -0.0065(13) 0.0039(14)
O5 0.0279(17) 0.0258(17) 0.0325(17) -0.0087(14) -0.0041(14) 0.0017(13)
O6 0.036(2) 0.0301(18) 0.0286(17) 0.0063(14) 0.0004(15) 0.0077(15)
O7 0.041(3) 0.023(2) 0.022(2) 0.000 0.000 0.006(2)
O8 0.078(4) 0.050(3) 0.159(7) 0.012(4) -0.050(5) -0.013(3)
O9 0.094(6) 0.102(7) 0.212(12) -0.012(7) 0.036(7) 0.008(5)
O11 0.053(3) 0.027(2) 0.085(4) -0.003(2) 0.004(3) -0.0071(18)
Na1 0.0366(10) 0.0366(10) 0.0296(14) 0.0063(9) 0.0063(9) 0.0121(12)
Na2 0.069(3) 0.069(3) 0.051(3) 0.000 0.000 0.000
N1 0.097(6) 0.097(6) 0.005(4) 0.000 0.000 0.000
N2 0.24(2) 0.24(2) 0.023(7) 0.000 0.000 0.000
N3 0.132(10) 0.132(10) 0.022(5) 0.000 0.000 0.000

loop_
_atom_type_symbol
_atom_type_description
_atom_type_scat_dispersion_real
_atom_type_scat_dispersion_imag
_atom_type_scat_source
C C 0.0033 0.0016 'International Tables Vol C Tables 4.2.6.8 and 6.1.1.4'
H H 0.0000 0.0000 'International Tables Vol C Tables 4.2.6.8 and 6.1.1.4'
O O 0.0106 0.0060 'International Tables Vol C Tables 4.2.6.8 and 6.1.1.4'
P P 0.1023 0.0942 'International Tables Vol C Tables 4.2.6.8 and 6.1.1.4'
V V 0.3005 0.5294 'International Tables Vol C Tables 4.2.6.8 and 6.1.1.4'
Na Na 0.0362 0.0249 'International Tables Vol C Tables 4.2.6.8 and 6.1.1.4'
N N 0.0061 0.0033 'International Tables Vol C Tables 4.2.6.8 and 6.1.1.4'

loop_
_geom_angle_atom_site_label_1
_geom_angle_atom_site_label_2
_geom_angle_atom_site_label_3
_geom_angle
_geom_angle_site_symmetry_1
_geom_angle_site_symmetry_3
O1 V1 O4 106.62(18) . .
O1 V1 O5 104.57(18) . .
O4 V1 O5 85.58(15) . .
O1 V1 O2 106.63(16) . .
O4 V1 O2 146.52(15) . .
O5 V1 O2 89.82(14) . .
O1 V1 O2 103.62(17) . 4_565
O4 V1 O2 90.27(14) . 4_565
O5 V1 O2 151.52(15) . 4_565
O2 V1 O2 78.28(18) . 4_565
O1 V1 V2 110.52(14) . .
O4 V1 V2 122.21(11) . .
O5 V1 V2 123.88(11) . .
O2 V1 V2 39.12(9) . .
O2 V1 V2 39.18(9) 4_565 .
O3 V2 O2 109.16(10) . 4_565
O3 V2 O2 109.16(10) . 3_655
O2 V2 O2 141.68(19) 4_565 3_655
O3 V2 O2 109.16(10) . 2_665
O2 V2 O2 83.82(6) 4_565 2_665
O2 V2 O2 83.82(6) 3_655 2_665
O3 V2 O2 109.16(10) . .
O2 V2 O2 83.82(6) 4_565 .
O2 V2 O2 83.82(6) 3_655 .
O2 V2 O2 141.69(19) 2_665 .
O3 V2 V1 117.13(3) . .
O2 V2 V1 42.14(9) 4_565 .
O2 V2 V1 116.24(10) 3_655 .
O2 V2 V1 116.58(10) 2_665 .
O2 V2 V1 41.69(10) . .
O3 V2 V1 117.13(3) . 4_565
O2 V2 V1 41.69(9) 4_565 4_565
O2 V2 V1 116.58(10) 3_655 4_565
O2 V2 V1 42.14(10) 2_665 4_565
O2 V2 V1 116.24(10) . 4_565
V1 V2 V1 78.00(2) . 4_565
O3 V2 V1 117.13(3) . 2_665
O2 V2 V1 116.24(10) 4_565 2_665
O2 V2 V1 42.14(9) 3_655 2_665
O2 V2 V1 41.69(10) 2_665 2_665
O2 V2 V1 116.58(10) . 2_665
V1 V2 V1 125.74(6) . 2_665
V1 V2 V1 78.00(2) 4_565 2_665
O3 V2 V1 117.13(3) . 3_655
O2 V2 V1 116.58(10) 4_565 3_655
O2 V2 V1 41.69(9) 3_655 3_655
O2 V2 V1 116.24(10) 2_665 3_655
O2 V2 V1 42.14(10) . 3_655
V1 V2 V1 78.00(2) . 3_655
V1 V2 V1 125.74(6) 4_565 3_655
V1 V2 V1 78.00(2) 2_665 3_655
O6 P3 O5 112.6(2) . .
O6 P3 O4 112.4(2) . 3_655
O5 P3 O4 111.9(2) . 3_655
O6 P3 C1 109.5(2) . .
O5 P3 C1 105.1(2) . .
O4 P3 C1 104.8(2) 3_655 .
C2 C1 C6 120.0 . .
C2" C1 C6" 110.9(14) . .
C6' C1 C2' 116.1(10) . .
C6' C1 P3 127.3(8) . .
C2" C1 P3 129.8(10) . .
C2 C1 P3 121.7(4) . .
C6 C1 P3 118.2(3) . .
C6" C1 P3 117.7(11) . .
C2' C1 P3 116.6(7) . .
C3 C2 C1 120.0 . .
C3 C2 H2 120.0 . .
C1 C2 H2 120.0 . .
C2 C3 C4 120.0 . .
C2 C3 H3 120.0 . .
C4 C3 H3 120.0 . .
C5 C4 C3 120.0 . .
C3" C4 C5" 118.3(16) . .
C5' C4 C7 120.3(12) . .
C3" C4 C7 120.3(11) . .
C5 C4 C7 119.1(8) . .
C3 C4 C7 120.8(8) . .
C5" C4 C7 117.7(13) . .
C5' C4 C3' 121.0(11) . .
C7 C4 C3' 118.7(11) . .
C4 C5 C6 120.0 . .
C4 C5 H5 120.0 . .
C6 C5 H5 120.0 . .
C5 C6 C1 120.0 . .
C5 C6 H6 120.0 . .
C1 C6 H6 120.0 . .
C3' C2' C1 114.9(13) . .
C3' C2' H2' 122.6 . .
C1 C2' H2' 122.6 . .
C2' C3' C4 121.0(14) . .
C2' C3' H3' 119.5 . .
C4 C3' H3' 119.5 . .
C4 C5' C6' 115.2(16) . .
C4 C5' H5' 122.4 . .
C6' C5' H5' 122.4 . .
C1 C6' C5' 131.3(15) . .
C1 C6' H6' 114.4 . .
C5' C6' H6' 114.4 . .
C4 C3" C2" 112.5(18) . .
C4 C3" H3" 123.7 . .
C2" C3" H3" 123.7 . .
C1 C2" C3" 131.6(19) . .
C1 C2" H2" 114.2 . .
C3" C2" H2" 114.2 . .
C5" C6" C1 121(2) . .
C5" C6" H6" 119.7 . .
C1 C6" H6" 119.7 . .
C6" C5" C4 119(2) . .
C6" C5" H5" 120.4 . .
C4 C5" H5" 120.4 . .
C7 C7 C4 178.1(7) 10_557 .
V1 O1 Na1 140.6(2) . .
V2 O2 V1 99.19(14) . .
V2 O2 V1 98.68(14) . 3_655
V1 O2 V1 137.04(16) . 3_655
V2 O3 Na2 180.0 . .
P3 O4 V1 135.7(2) 4_565 .
P3 O5 V1 136.9(2) . .
Na1 O7 Na1 89.55(19) 2_675 .
O7 Na1 O7 90.46(19) . 7_456
O7 Na1 O1 92.35(12) . .
O7 Na1 O1 161.80(9) 7_456 .
O7 Na1 O1 161.80(9) . 8_666
O7 Na1 O1 92.35(12) 7_456 8_666
O1 Na1 O1 90.6(2) . 8_666
O7 Na1 O10 81.09(12) . .
O7 Na1 O10 88.97(13) 7_456 .
O1 Na1 O10 109.23(16) . .
O1 Na1 O10 80.99(15) 8_666 .
O7 Na1 O10 88.97(13) . 8_666
O7 Na1 O10 81.09(12) 7_456 8_666
O1 Na1 O10 80.99(15) . 8_666
O1 Na1 O10 109.23(16) 8_666 8_666
O10 Na1 O10 165.9(3) . 8_666
O7 Na1 Na1 45.23(9) . 2_675
O7 Na1 Na1 45.23(9) 7_456 2_675
O1 Na1 Na1 134.71(11) . 2_675
O1 Na1 Na1 134.71(11) 8_666 2_675
O10 Na1 Na1 82.95(13) . 2_675
O10 Na1 Na1 82.95(13) 8_666 2_675
O8 Na2 O8 173.8(5) . 2_665
O8 Na2 O8 89.84(3) . 4_565
O8 Na2 O8 89.83(3) 2_665 4_565
O8 Na2 O8 89.83(3) . 3_655
O8 Na2 O8 89.83(3) 2_665 3_655
O8 Na2 O8 173.8(5) 4_565 3_655
O8 Na2 O13 93.1(3) . .
O8 Na2 O13 93.1(3) 2_665 .
O8 Na2 O13 93.1(3) 4_565 .
O8 Na2 O13 93.1(3) 3_655 .
O8 Na2 O3 86.9(3) . .
O8 Na2 O3 86.9(3) 2_665 .
O8 Na2 O3 86.9(3) 4_565 .
O8 Na2 O3 86.9(3) 3_655 .
O13 Na2 O3 180.0 . .
N1 N2 N3 180.0 . .

loop_
_geom_bond_atom_site_label_1
_geom_bond_atom_site_label_2
_geom_bond_distance
_geom_bond_site_symmetry_2
V1 O1 1.604(4) .
V1 O4 1.937(3) .
V1 O5 1.962(4) .
V1 O2 1.970(3) .
V1 O2 1.984(3) 4_565
V1 V2 2.9232(10) .
V2 O3 1.612(6) .
V2 O2 1.868(3) 4_565
V2 O2 1.868(3) 3_655
V2 O2 1.868(3) 2_665
V2 O2 1.868(3) .
V2 V1 2.9232(10) 4_565
V2 V1 2.9232(10) 2_665
V2 V1 2.9232(10) 3_655
P3 O6 1.508(4) .
P3 O5 1.527(4) .
P3 O4 1.538(4) 3_655
P3 C1 1.795(4) .
C1 C6' 1.307(12) .
C1 C2" 1.330(13) .
C1 C2 1.3900 .
C1 C6 1.3900 .
C1 C6" 1.403(14) .
C1 C2' 1.456(12) .
C2 C3 1.3900 .
C2 H2 0.9500 .
C3 C4 1.3900 .
C3 H3 0.9500 .
C4 C5' 1.310(13) .
C4 C3" 1.340(14) .
C4 C5 1.3900 .
C4 C5" 1.397(15) .
C4 C7 1.435(8) .
C4 C3' 1.450(13) .
C5 C6 1.3900 .
C5 H5 0.9500 .
C6 H6 0.9500 .
C2' C3' 1.419(13) .
C2' H2' 0.9500 .
C3' H3' 0.9500 .
C5' C6' 1.351(13) .
C5' H5' 0.9500 .
C6' H6' 0.9500 .
C3" C2" 1.366(14) .
C3" H3" 0.9500 .
C2" H2" 0.9500 .
C6" C5" 1.382(14) .
C6" H6" 0.9500 .
C5" H5" 0.9500 .
C7 C7 1.227(14) 10_557
O1 Na1 2.417(4) .
O2 V1 1.984(3) 3_655
O3 Na2 2.497(9) .
O4 P3 1.538(4) 4_565
O7 Na1 2.390(4) 2_675
O7 Na1 2.390(4) .
O8 Na2 2.398(7) .
O10 Na1 2.518(5) .
O13 Na2 2.44(8) .
Na1 O7 2.390(4) 7_456
Na1 O1 2.417(4) 8_666
Na1 O10 2.518(5) 8_666
Na1 Na1 3.366(6) 2_675
Na2 O8 2.398(7) 2_665
Na2 O8 2.398(7) 4_565
Na2 O8 2.398(7) 3_655
N1 N2 1.116(18) .
N2 N3 1.212(18) .
